data_2009799
loop_
_publ_author_name
'Olszak, Tomasz A.'
'Peeters, Oswald M.'
'Blaton, Norbert M.'
'De Ranter, Camiel J.'

_publ_section_title
;
 2-(5-Nitro-2-styryl-1-imidazolyl)ethanol
;
_journal_issue 6
_journal_name_full 'Acta Crystallographica Section C'
_journal_page_first 921
_journal_page_last 922
_journal_paper_doi 10.1107/S0108270193012533
_journal_volume 50
_journal_year 1994
_chemical_formula_analytical 'C13 H13 N3 O3 '
_chemical_formula_moiety 'C13 H13 N3 O3 '
_chemical_formula_sum 'C13 H13 N3 O3'
_chemical_formula_weight 259.26
_chemical_name_systematic
;
2-(5-nitro-2-styryl-1-imidazolyl)ethanol
;
_space_group_IT_number 14
_symmetry_cell_setting monoclinic
_symmetry_space_group_name_Hall '-P 2ybc'
_symmetry_space_group_name_H-M 'P 1 21/c 1'
_cell_angle_alpha 90.00
_cell_angle_beta 95.030(10)
_cell_angle_gamma 90.00
_cell_formula_units_Z 4
_cell_length_a 7.0880(10)
_cell_length_b 7.1160(10)
_cell_length_c 24.935(3)
_cell_measurement_reflns_used 40
_cell_measurement_temperature 293
_cell_measurement_theta_max 12.48
_cell_measurement_theta_min 10.38
_cell_volume 1252.8(3)
_computing_cell_refinement DIF4
_computing_data_collection 'DIF4 (Stoe & Cie, 1992a)'
_computing_data_reduction 'REDU4 (Stoe & Cie, 1992b)'
_computing_molecular_graphics 'PLUTON93 (Spek, 1993)'
_computing_publication_material 'PARST (Nardelli, 1983)'
_computing_structure_refinement 'SHELX76 (Sheldrick, 1976)'
_computing_structure_solution 'SHELXS86 (Sheldrick, 1985)'
_diffrn_ambient_temperature 293
_diffrn_measurement_device 'Stoe Stadi-4 four-circle diffractometer'
_diffrn_measurement_method '\w scan'
_diffrn_radiation_type MoK\a
_diffrn_radiation_wavelength .71069
_diffrn_reflns_av_R_equivalents 0.012
_diffrn_reflns_limit_h_max 9
_diffrn_reflns_limit_h_min -9
_diffrn_reflns_limit_k_max 9
_diffrn_reflns_limit_k_min -9
_diffrn_reflns_limit_l_max 32
_diffrn_reflns_limit_l_min 0
_diffrn_reflns_number 5956
_diffrn_reflns_theta_max 27.5
_diffrn_reflns_theta_min 1.64
_diffrn_standards_decay_% 3.0
_diffrn_standards_interval_time 60
_diffrn_standards_number 3
_exptl_absorpt_coefficient_mu .0937
_exptl_crystal_colour 'light yellow'
_exptl_crystal_density_diffrn 1.3745
_exptl_crystal_description prism
_exptl_crystal_F_000 544
_exptl_crystal_size_max 0.30
_exptl_crystal_size_mid 0.30
_exptl_crystal_size_min 0.20
_refine_diff_density_max 0.18
_refine_diff_density_min -0.19
_refine_ls_extinction_method none
_refine_ls_goodness_of_fit_obs 0.9702
_refine_ls_hydrogen_treatment refall
_refine_ls_matrix_type full
_refine_ls_number_parameters 224
_refine_ls_R_factor_obs 0.0361
_refine_ls_shift/esd_max 0.003
_refine_ls_structure_factor_coef F
_refine_ls_weighting_details 'w = 1/[\s^2^(F) + 0.003F^2^]'
_refine_ls_weighting_scheme calc
_refine_ls_wR_factor_obs 0.0577
_reflns_number_observed 2014
_reflns_number_total 2879
_reflns_observed_criterion >2.0\s(I)
_cod_data_source_file na1069.cif
_cod_data_source_block Y
_cod_depositor_comments
;
The following automatic conversions were performed:

'_refine_ls_weighting_scheme' value 'w = 1/[\s^2^(F) + 0.003F^2^]'
was changed to 'calc'. New tag '_refine_ls_weighting_details' was
created. The value of the new tag was set to 'w = 1/[\s^2^(F) +
0.003F^2^]'.

Automatic conversion script
Id: cif_fix_values 3143 2015-03-26 13:38:13Z robertas 
;
_cod_original_sg_symbol_H-M 'P 21/c'
_cod_original_formula_sum 'C13 H13 N3 O3 '
_cod_database_code 2009799

loop_
_symmetry_equiv_pos_as_xyz
+x,+y,+z
-x,-y,-z
-x,1/2+y,1/2-z
+x,1/2-y,1/2+z

loop_
_atom_site_aniso_label
_atom_site_aniso_U_11
_atom_site_aniso_U_22
_atom_site_aniso_U_33
_atom_site_aniso_U_12
_atom_site_aniso_U_13
_atom_site_aniso_U_23
N1 .0293(5) .0344(6) .0344(6) .0008(4) .0036(4) .0014(4)
C11 .0331(7) .0432(8) .0454(8) .0028(6) .0054(6) -.0070(6)
C12 .0316(7) .0592(9) .0523(9) .0003(8) .0098(6) .0014(7)
O13 .0327(6) .0525(7) .0837(9) .0057(6) .0048(5) .0000(5)
C2 .0282(6) .0360(7) .0367(7) .0011(5) .0026(5) .0034(5)
C21 .0333(6) .0456(8) .0360(7) .0066(6) .0037(5) .0032(6)
C22 .0375(7) .0438(7) .0362(7) .0031(6) .0051(6) .0027(6)
C221 .0457(8) .0400(7) .0337(7) .0002(5) .0043(6) .0041(6)
C222 .0640(10) .0469(9) .0429(9) .0005(7) -.0016(7) -.0105(8)
C223 .0820(10) .0510(10) .0480(10) -.0063(8) -.0151(9) -.0048(9)
C224 .098(2) .050(9) .032(8) -.0026(7) .0018(9) .0100(10)
C225 .0780(10) .0710(10) .043(9) .0085(8) .0223(9) .0060(10)
C226 .0510(10) .0740(10) .043(9) .0031(8) .0113(7) -.003(9)
N3 .029(6) .044(6) .039(6) .0049(5) .0037(5) .000(5)
C4 .039(7) .038(7) .037(7) .0035(6) .0084(6) .003(6)
C5 .038(7) .031(6) .034(7) -.0003(5) .0032(5) .004(5)
N50 .051(8) .040(6) .039(7) -.0024(5) -.0035(6) .000(6)
O501 .057(8) .1100(10) .058(8) .0046(8) -.0140(6) -.029(8)
O502 .080(9) .088(9) .034(6) .0007(6) -.0005(6) -.007(8)

loop_
_atom_site_label
_atom_site_fract_x
_atom_site_fract_y
_atom_site_fract_z
_atom_site_U_iso_or_equiv
_atom_site_thermal_displace_type
_atom_site_calc_flag
_atom_site_calc_attached_atom
_atom_site_type_symbol
N1 .4152(2) .1911(2) .04500(10) .0327(3) aniso . . N
C11 .2481(2) .1100(2) .06760(10) .0405(5) aniso . . C
C12 .1434(2) .2555(3) .09770(10) .0473(5) aniso . . C
O13 .0892(2) .4119(2) .06560(10) .0563(4) aniso . . O
C2 .5749(2) .2478(2) .07480(10) .0336(4) aniso . . C
C21 .6021(2) .2243(2) .13280(10) .0383(4) aniso . . C
C22 .7256(2) .3236(2) .16440(10) .0391(4) aniso . . C
C221 .7616(2) .3009(2) .22290(10) .0398(4) aniso . . C
C222 .9276(3) .3713(2) .24900(10) .0515(6) aniso . . C
C223 .9714(3) .3451(3) .30360(10) .0618(7) aniso . . C
C224 .8482(3) .2507(3) .33340(10) .0602(6) aniso . . C
C225 .6807(3) .1840(3) .30890(10) .0631(7) aniso . . C
C226 .6366(3) .2078(3) .25410(10) .0557(6) aniso . . C
N3 .7010(2) .3226(2) .04380(10) .0375(3) aniso . . N
C4 .6206(2) .3132(2) -.00720(10) .0378(4) aniso . . C
C5 .4451(2) .2342(2) -.00750(10) .0342(4) aniso . . C
N50 .3158(2) .2043(2) -.05340(10) .0438(4) aniso . . N
O501 .1575(2) .1436(3) -.04860(10) .0761(6) aniso . . O
O502 .3727(2) .2415(2) -.09720(10) .0678(5) aniso . . O
H111 .168(3) .063(3) .0389(7) .048(5) iso . . H
H112 .290(3) .011(3) .0915(8) .056(5) iso . . H
H121 .227(3) .296(3) .1280(8) .058(5) iso . . H
H122 .027(3) .191(3) .1089(8) .061(6) iso . . H
H13 -.031(4) .405(3) .0586(9) .072(6) iso . . H
H21 .529(3) .129(3) .1478(8) .053(5) iso . . H
H22 .804(3) .416(2) .1482(7) .045(4) iso . . H
H222 1.009(3) .434(3) .2292(8) .050(5) iso . . H
H223 1.088(4) .394(3) .3210(10) .082(7) iso . . H
H224 .885(3) .231(3) .3718(9) .061(5) iso . . H
H225 .595(4) .116(3) .3300(10) .090(8) iso . . H
H226 .522(4) .167(3) .2370(10) .075(7) iso . . H
H4 .678(2) .366(2) -.0369(7) .039(4) iso . . H

loop_
_atom_type_symbol
_atom_type_description
_atom_type_scat_dispersion_real
_atom_type_scat_dispersion_imag
_atom_type_scat_source
N Nitrogen .004 .003 CRYSRULER
C Carbon .002 .002 CRYSRULER
O Oxygen .008 .006 CRYSRULER
H Hydrogen .000 .000 CRYSRULER

loop_
_geom_angle_atom_site_label_1
_geom_angle_atom_site_label_2
_geom_angle_atom_site_label_3
_geom_angle
_geom_angle_publ_flag
C2 N1 C5 105.20(10) yes
C11 N1 C5 130.20(10) yes
C11 N1 C2 124.50(10) yes
N1 C11 H112 108.0(10) no
N1 C11 H111 108.0(10) no
N1 C11 C12 111.60(10) yes
H111 C11 H112 110(2) no
C12 C11 H112 110.0(10) no
C12 C11 H111 110.0(10) no
C11 C12 H122 106.0(10) no
C11 C12 H121 107.0(10) no
C11 C12 O13 112.4(2) yes
H121 C12 H122 112(2) no
O13 C12 H122 109.0(10) no
O13 C12 H121 109.0(10) no
C12 O13 H13 107(2) yes
N1 C2 N3 111.60(10) yes
N1 C2 C21 122.80(10) yes
C21 C2 N3 125.6(2) yes
C2 C21 H21 116.0(10) no
C2 C21 C22 123.5(2) yes
C22 C21 H21 120.0(10) no
C21 C22 H22 119.0(10) no
C21 C22 C221 125.4(2) yes
C221 C22 H22 116.0(10) no
C22 C221 C226 122.8(2) yes
C22 C221 C222 119.5(2) yes
C222 C221 C226 117.6(2) yes
C221 C222 H222 118.0(10) no
C221 C222 C223 121.4(2) yes
C223 C222 H222 120.0(10) no
C222 C223 H223 121(2) no
C222 C223 C224 120.1(2) yes
C224 C223 H223 119.0(10) no
C223 C224 H224 118.0(10) no
C223 C224 C225 119.7(2) yes
C225 C224 H224 122.0(10) no
C224 C225 H225 120(2) no
C224 C225 C226 120.6(2) yes
C226 C225 H225 120(2) no
C221 C226 C225 120.6(2) yes
C225 C226 H226 121(2) no
C221 C226 H226 118(2) no
C2 N3 C4 106.00(10) yes
N3 C4 H4 123.0(10) no
N3 C4 C5 109.6(2) yes
C5 C4 H4 128.0(10) no
N1 C5 C4 107.6(2) yes
C4 C5 N50 126.2(2) yes
N1 C5 N50 126.20(10) yes
C5 N50 O502 116.5(2) yes
C5 N50 O501 120.6(2) yes
O501 N50 O502 122.8(2) yes

loop_
_geom_bond_atom_site_label_1
_geom_bond_atom_site_label_2
_geom_bond_distance
_geom_bond_publ_flag
N1 C11 1.473(2) yes
N1 C2 1.360(2) yes
N1 C5 1.379(2) yes
C11 C12 1.511(2) yes
C11 H111 .940(10) no
C11 H112 .95(2) no
C12 O13 1.405(2) yes
C12 H121 .960(10) no
C12 H122 1.00(2) no
O13 H13 .86(2) yes
C2 C21 1.452(3) yes
C2 N3 1.342(2) yes
C21 C22 1.329(2) yes
C21 H21 .950(10) no
C22 C221 1.468(3) yes
C22 H22 .970(10) no
C221 C222 1.387(2) yes
C221 C226 1.396(3) yes
C222 C223 1.382(3) yes
C222 H222 .910(10) no
C223 C224 1.371(3) yes
C223 H223 .97(2) no
C224 C225 1.371(3) yes
C224 H224 .98(2) no
C225 C226 1.385(3) yes
C225 H225 .97(2) no
C226 H226 .92(2) no
N3 C4 1.349(2) yes
C4 C5 1.365(2) yes
C4 H4 .950(10) no
C5 N50 1.418(2) yes
N50 O501 1.218(2) yes
N50 O502 1.226(2) yes

loop_
_geom_torsion_atom_site_label_1
_geom_torsion_atom_site_label_2
_geom_torsion_atom_site_label_3
_geom_torsion_atom_site_label_4
_geom_torsion
_geom_torsion_publ_flag
C2 N1 C5 N50 -178.8(2) no
C11 N1 C5 N50 -1.5(3) no
C2 N1 C5 C4 .4(2) no
C11 N1 C5 C4 177.7(2) no
C11 N1 C2 C21 3.6(3) no
C11 N1 C2 N3 -177.60(10) no
C2 N1 C11 H112 -50.0(10) no
C2 N1 C11 H111 -169.0(10) no
C2 N1 C11 C12 70.1(2) no
C5 N1 C11 H112 133.0(10) no
C5 N1 C11 H111 13.0(10) no
C5 N1 C11 C12 -106.8(2) no
C5 N1 C2 N3 -.1(2) no
C5 N1 C2 C21 -178.9(2) no
N1 C11 C12 O13 56.1(2) no
N1 C11 C12 H121 -63.0(10) no
N1 C11 C12 H122 175.0(10) no
H111 C11 C12 H122 56(2) no
H111 C11 C12 H121 177(2) no
H111 C11 C12 O13 -62.0(10) no
H112 C11 C12 H122 -64(2) no
H112 C11 C12 H121 56(2) no
H112 C11 C12 O13 176.0(10) no
C11 C12 O13 H13 108(2) no
H121 C12 O13 H13 -132(2) no
H122 C12 O13 H13 -9(2) no
N1 C2 N3 C4 -.2(2) no
N1 C2 C21 C22 -159.5(2) no
N1 C2 C21 H21 22.0(10) no
C21 C2 N3 C4 178.6(2) no
N3 C2 C21 H21 -155.0(10) no
N3 C2 C21 C22 21.9(3) no
C2 C21 C22 C221 -178.2(2) no
C2 C21 C22 H22 .0(10) no
H21 C21 C22 H22 177(2) no
H21 C21 C22 C221 .0(10) no
C21 C22 C221 C222 161.4(2) no
C21 C22 C221 C226 -17.5(3) no
H22 C22 C221 C226 165.0(10) no
H22 C22 C221 C222 -15.0(10) no
C22 C221 C226 H226 -4(2) no
C22 C221 C226 C225 177.5(2) no
C22 C221 C222 C223 -176.8(2) no
C22 C221 C222 H222 2.0(10) no
C222 C221 C226 H226 176(2) no
C222 C221 C226 C225 -1.4(3) no
C226 C221 C222 H222 -178.0(10) no
C226 C221 C222 C223 2.1(3) no
C221 C222 C223 C224 -1.2(3) no
C221 C222 C223 H223 180(2) no
H222 C222 C223 H223 1(2) no
H222 C222 C223 C224 180.0(10) no
C222 C223 C224 C225 -.6(3) no
C222 C223 C224 H224 178.0(10) no
H223 C223 C224 H224 -2(2) no
H223 C223 C224 C225 179(2) no
C223 C224 C225 C226 1.3(3) no
C223 C224 C225 H225 179(2) no
H224 C224 C225 H225 0(2) no
H224 C224 C225 C226 -177.0(10) no
C224 C225 C226 C221 -.3(3) no
C224 C225 C226 H226 -177(2) no
H225 C225 C226 C221 -177(2) no
H225 C225 C226 H226 4(3) no
C2 N3 C4 C5 .5(2) no
C2 N3 C4 H4 175.0(10) no
N3 C4 C5 N1 -.6(2) no
N3 C4 C5 N50 178.6(2) no
H4 C4 C5 N1 -174.0(10) no
H4 C4 C5 N50 4.0(10) no
C4 C5 N50 O501 -175.2(2) no
N1 C5 N50 O501 3.9(3) no
C4 C5 N50 O502 5.3(3) no
N1 C5 N50 O502 -175.7(2) no
